data_4077772
loop_
_publ_author_name
'Hovestad, Neldes J.'
'Hoare, Jason L.'
'Jastrzebski, Johann T. B. H.'
'Canty, Allan J.'
'Smeets, Wilberth J. J.'
'Spek, Anthony L.'
'van Koten, Gerard'

_publ_section_title
;
 Periphery-Palladated Carbosilane Dendrimers:&#x00A0; Synthesis and
 Reactivity of Organopalladium(II) and -(IV) Dendritic Complexes. Crystal
 Structure of [PdMe(C6H4(OCH2Ph)-4)(bpy)] (bpy = 2,2&#x2018;-Bipyridine)
;
_journal_issue 16
_journal_name_full Organometallics
_journal_page_first 2970
_journal_paper_doi 10.1021/om9901269
_journal_volume 18
_journal_year 1999
_chemical_formula_sum 'C23.85 H21.57 Cl0.14 N2 O Pd'
_chemical_formula_weight 463.80
_space_group_IT_number 2
_symmetry_cell_setting triclinic
_symmetry_space_group_name_Hall '-P 1'
_symmetry_space_group_name_H-M 'P -1'
_audit_creation_method SHELXL
_cell_angle_alpha 103.495(6)
_cell_angle_beta 92.797(6)
_cell_angle_gamma 114.671(8)
_cell_formula_units_Z 4
_cell_length_a 10.6985(8)
_cell_length_b 11.8973(8)
_cell_length_c 17.5225(14)
_cell_measurement_temperature 150(2)
_cell_volume 1943.6(3)
_diffrn_ambient_temperature 150(2)
_diffrn_measurement_device 'Enraf-Nonius CAD4T'
_diffrn_radiation_monochromator graphite
_diffrn_radiation_source 'Rotating Anode'
_diffrn_radiation_type MoK\a
_diffrn_radiation_wavelength 0.71073
_diffrn_reflns_av_R_equivalents 0.0803
_diffrn_reflns_av_sigmaI/netI 0.1356
_diffrn_reflns_limit_h_max 13
_diffrn_reflns_limit_h_min -12
_diffrn_reflns_limit_k_max 13
_diffrn_reflns_limit_k_min -15
_diffrn_reflns_limit_l_max 22
_diffrn_reflns_limit_l_min -22
_diffrn_reflns_number 12298
_diffrn_reflns_theta_max 25.00
_diffrn_reflns_theta_min 1.21
_exptl_absorpt_coefficient_mu 0.992
_exptl_absorpt_correction_T_max 0.59
_exptl_absorpt_correction_T_min 1.00
_exptl_absorpt_correction_type Refdel
_exptl_crystal_colour yellow
_exptl_crystal_density_diffrn 1.585
_exptl_crystal_description needle
_exptl_crystal_F_000 941
_exptl_crystal_size_max 0.63
_exptl_crystal_size_mid 0.08
_exptl_crystal_size_min 0.05
_refine_diff_density_max 0.870
_refine_diff_density_min -1.198
_refine_diff_density_rms 0.137
_refine_ls_extinction_method none
_refine_ls_goodness_of_fit_all 0.998
_refine_ls_goodness_of_fit_obs 1.095
_refine_ls_matrix_type full
_refine_ls_number_parameters 553
_refine_ls_number_reflns 6837
_refine_ls_number_restraints 6
_refine_ls_restrained_S_all 0.998
_refine_ls_restrained_S_obs 1.094
_refine_ls_R_factor_all 0.1257
_refine_ls_R_factor_obs 0.0592
_refine_ls_shift/esd_max 0.002
_refine_ls_shift/esd_mean 0.000
_refine_ls_structure_factor_coef Fsqd
_refine_ls_weighting_details 'w=1/[\s^2^(Fo^2^)+(0.0516P)^2^+0.0000P] where P=(Fo^2^+2Fc^2^)/3'
_refine_ls_weighting_scheme calc
_refine_ls_wR_factor_all 0.1356
_refine_ls_wR_factor_obs 0.1115
_reflns_number_observed 4062
_reflns_number_total 6837
_reflns_observed_criterion I>2sigma(I)
_cod_data_source_file om9901269.cif
_cod_data_source_block s1482a
_cod_depositor_comments
;
The following automatic conversions were performed:

'_refine_ls_weighting_scheme' value 'calc
w=1/[\s^2^(Fo^2^)+(0.0516P)^2^+0.0000P] where P=(Fo^2^+2Fc^2^)/3' was
changed to 'calc'. New tag '_refine_ls_weighting_details' was
created. The value of the new tag was set to
'w=1/[\s^2^(Fo^2^)+(0.0516P)^2^+0.0000P] where P=(Fo^2^+2Fc^2^)/3'.

Automatic conversion script
Id: cif_fix_values 3143 2015-03-26 13:38:13Z robertas 
;
_cod_original_cell_volume 1943.6(2)
_cod_database_code 4077772

loop_
_symmetry_equiv_pos_as_xyz
'x, y, z'
'-x, -y, -z'

loop_
_atom_site_aniso_label
_atom_site_aniso_U_11
_atom_site_aniso_U_22
_atom_site_aniso_U_33
_atom_site_aniso_U_23
_atom_site_aniso_U_13
_atom_site_aniso_U_12
Pd2 0.0205(3) 0.0208(4) 0.0267(4) 0.0093(3) 0.0030(3) 0.0069(3)
N22 0.025(4) 0.028(4) 0.028(4) 0.012(3) 0.007(3) 0.017(3)
C42 0.034(5) 0.017(4) 0.033(5) 0.009(4) 0.015(4) 0.009(4)
C62 0.018(4) 0.019(4) 0.034(5) 0.010(4) 0.002(3) 0.004(3)
C142 0.023(4) 0.020(4) 0.018(4) 0.005(3) 0.003(3) 0.005(4)
O12 0.028(3) 0.021(3) 0.040(3) 0.016(3) 0.013(3) 0.012(2)
N12 0.024(3) 0.015(3) 0.024(4) 0.005(3) 0.001(3) 0.006(3)
C72 0.033(5) 0.037(5) 0.039(6) 0.014(4) 0.004(4) 0.010(4)
C152 0.020(4) 0.025(5) 0.022(4) 0.011(4) -0.001(3) 0.004(3)
C112_a 0.023(9) 0.027(8) 0.031(11) 0.011(7) 0.004(7) -0.001(6)
Cl1_b 0.035(7) 0.056(8) 0.039(10) 0.001(7) -0.009(6) 0.010(6)
C122 0.015(4) 0.027(5) 0.024(4) 0.006(4) 0.000(3) 0.007(3)
C192 0.028(4) 0.022(4) 0.030(5) 0.009(4) 0.010(4) 0.011(4)
C32 0.032(5) 0.033(5) 0.033(5) 0.007(4) 0.002(4) 0.011(4)
C12 0.025(4) 0.018(4) 0.023(5) 0.004(4) 0.004(3) 0.003(3)
C22 0.030(5) 0.034(5) 0.031(5) 0.012(4) 0.004(4) 0.006(4)
C202 0.033(5) 0.028(5) 0.025(5) 0.001(4) 0.002(4) 0.009(4)
C162 0.027(5) 0.027(5) 0.042(5) 0.012(4) 0.005(4) 0.016(4)
C92 0.040(5) 0.039(5) 0.036(5) 0.026(5) 0.018(4) 0.019(4)
C52 0.022(4) 0.023(4) 0.024(4) 0.005(4) 0.007(3) 0.012(4)
C132 0.026(4) 0.013(4) 0.036(5) 0.006(4) 0.000(4) 0.002(3)
C102 0.025(4) 0.025(5) 0.037(5) 0.004(4) -0.004(4) 0.010(4)
C172 0.025(4) 0.028(5) 0.035(5) 0.012(4) 0.011(4) 0.014(4)
C82 0.027(5) 0.038(6) 0.043(6) 0.027(5) 0.013(4) 0.003(4)
C222 0.024(4) 0.033(5) 0.046(6) 0.018(5) 0.014(4) 0.009(4)
C182 0.041(5) 0.025(5) 0.035(5) 0.005(4) 0.010(4) 0.015(4)
C232 0.027(5) 0.030(5) 0.036(5) 0.005(4) 0.003(4) 0.006(4)
C212 0.039(5) 0.047(6) 0.031(5) 0.020(5) 0.018(4) 0.016(5)
C242 0.033(5) 0.036(5) 0.025(5) 0.016(4) -0.001(4) 0.012(4)
Pd1 0.0256(4) 0.0243(4) 0.0262(4) 0.0064(3) 0.0015(3) 0.0093(3)
N21 0.032(4) 0.025(4) 0.026(4) 0.003(3) 0.001(3) 0.009(3)
O11 0.023(3) 0.019(3) 0.042(4) 0.011(3) 0.004(3) 0.004(2)
N11 0.028(4) 0.023(4) 0.025(4) 0.007(3) 0.003(3) 0.008(3)
C151 0.019(4) 0.028(5) 0.029(5) 0.003(4) -0.002(4) 0.009(4)
C51 0.028(4) 0.017(4) 0.027(4) 0.006(3) 0.006(3) 0.006(3)
C61 0.031(5) 0.012(4) 0.033(5) 0.007(4) 0.010(4) 0.009(3)
C161 0.022(4) 0.024(5) 0.034(5) 0.003(4) 0.002(4) 0.007(4)
C101 0.038(5) 0.033(5) 0.031(5) 0.006(4) 0.003(4) 0.009(4)
C201 0.040(5) 0.030(5) 0.030(5) 0.006(4) -0.001(4) 0.009(4)
C191 0.031(5) 0.010(4) 0.026(5) 0.003(3) 0.004(4) 0.004(3)
C91 0.051(6) 0.036(6) 0.031(5) 0.011(4) 0.012(5) 0.012(5)
C111 0.040(5) 0.016(4) 0.018(4) 0.003(3) 0.008(4) 0.004(4)
C121 0.023(4) 0.020(4) 0.021(4) 0.001(4) -0.006(3) 0.010(4)
C171 0.020(4) 0.023(5) 0.037(5) 0.009(4) -0.002(4) 0.005(4)
C71 0.025(5) 0.027(5) 0.048(6) 0.011(4) 0.008(4) 0.004(4)
C141 0.028(5) 0.022(5) 0.035(5) 0.005(4) -0.002(4) 0.006(4)
C31 0.044(6) 0.040(6) 0.030(5) 0.014(4) -0.001(4) 0.022(4)
C11 0.029(5) 0.027(5) 0.027(5) 0.003(4) 0.000(4) 0.006(4)
C21 0.048(6) 0.038(6) 0.032(5) 0.011(4) 0.008(4) 0.025(5)
C131 0.023(4) 0.032(5) 0.035(5) -0.002(4) -0.001(4) 0.009(4)
C81 0.038(5) 0.037(5) 0.037(6) 0.008(4) 0.019(4) 0.012(4)
C41 0.029(5) 0.032(5) 0.030(5) 0.003(4) 0.000(4) 0.012(4)
C231 0.048(6) 0.052(6) 0.061(7) 0.032(6) 0.021(5) 0.025(5)
C241 0.034(5) 0.037(5) 0.039(5) 0.023(4) 0.004(4) 0.015(4)
C181 0.035(5) 0.025(5) 0.034(5) 0.003(4) 0.006(4) 0.014(4)
C211 0.078(8) 0.029(6) 0.045(6) 0.019(5) 0.008(6) 0.014(5)
C221 0.068(7) 0.041(6) 0.050(7) 0.022(5) 0.028(6) 0.024(5)

loop_
_atom_site_label
_atom_site_type_symbol
_atom_site_fract_x
_atom_site_fract_y
_atom_site_fract_z
_atom_site_U_iso_or_equiv
_atom_site_thermal_displace_type
_atom_site_occupancy
_atom_site_calc_flag
_atom_site_refinement_flags
_atom_site_disorder_group
Pd2 Pd 0.72715(6) 0.94336(6) -0.03842(4) 0.02301(19) Uani 1 d . .
N22 N 0.9063(6) 1.0797(6) -0.0690(4) 0.0239(15) Uani 1 d . .
C42 C 1.0758(9) 1.2292(7) 0.1405(5) 0.028(2) Uani 1 d . .
H42 H 1.1589(70) 1.2946(55) 0.1380(5) 0.034 Uiso 1 calc R .
C62 C 1.0034(8) 1.1694(7) -0.0074(5) 0.0251(18) Uani 1 d . .
C142 C 0.3821(8) 0.8036(7) 0.0849(4) 0.0221(18) Uani 1 d . .
H142 H 0.3293(41) 0.8440(32) 0.1186(26) 0.027 Uiso 1 calc R .
O12 O 0.2415(5) 0.5881(5) 0.1023(3) 0.0275(13) Uani 1 d . .
N12 N 0.8566(6) 1.0538(6) 0.0736(4) 0.0223(15) Uani 1 d . .
C72 C 1.1192(9) 1.2702(9) -0.0184(5) 0.038(2) Uani 1 d . .
H72 H 1.1826(60) 1.3313(58) 0.0251(41) 0.045 Uiso 1 calc R .
C152 C 0.3479(7) 0.6720(7) 0.0718(4) 0.0237(18) Uani 1 d . .
C112_a C 0.6194(28) 0.8467(28) -0.1486(14) 0.030(7) Uani 0.711(13) d PU 1
H11A_a H 0.5753 0.8940 -0.1660 0.046 Uiso 0.711(13) calc PR 1
H11B_a H 0.5496 0.7636 -0.1483 0.046 Uiso 0.711(13) calc PR 1
H11C_a H 0.6817 0.8363 -0.1841 0.046 Uiso 0.711(13) calc PR 1
Cl1_b Cl 0.5970(22) 0.8407(21) -0.1696(12) 0.050(5) Uani 0.289(13) d P 2
C122 C 0.5642(7) 0.8276(7) 0.0014(4) 0.0228(18) Uani 1 d . .
C192 C 0.0356(8) 0.5312(7) 0.1620(5) 0.0260(19) Uani 1 d . .
C32 C 1.0445(9) 1.2063(8) 0.2130(5) 0.035(2) Uani 1 d . .
H32 H 1.1023(56) 1.2531(46) 0.2560(42) 0.042 Uiso 1 calc R .
C12 C 0.8292(8) 1.0333(7) 0.1433(4) 0.0253(19) Uani 1 d . .
H12 H 0.7490(70) 0.9691(56) 0.1446(5) 0.030 Uiso 1 calc R .
C22 C 0.9197(8) 1.1076(8) 0.2145(5) 0.034(2) Uani 1 d . .
H22 H 0.8959(22) 1.0906(17) 0.2622(42) 0.041 Uiso 1 calc R .
C202 C 0.0294(9) 0.5247(8) 0.2400(5) 0.032(2) Uani 1 d . .
H202 H 0.0993(61) 0.5853(53) 0.2807(36) 0.038 Uiso 1 calc R .
C162 C 0.4192(8) 0.6197(8) 0.0236(5) 0.030(2) Uani 1 d . .
H162 H 0.3997(21) 0.5415(78) 0.0150(10) 0.036 Uiso 1 calc R .
C92 C 1.0445(9) 1.1854(8) -0.1573(5) 0.035(2) Uani 1 d . .
H92 H 1.0578(15) 1.1864(8) -0.2099(47) 0.042 Uiso 1 calc R .
C52 C 0.9793(7) 1.1515(7) 0.0720(4) 0.0220(17) Uani 1 d . .
C132 C 0.4902(8) 0.8766(8) 0.0503(5) 0.028(2) Uani 1 d . .
H132 H 0.5098(22) 0.9473(77) 0.0588(10) 0.034 Uiso 1 calc R .
C102 C 0.9285(8) 1.0892(8) -0.1432(5) 0.030(2) Uani 1 d . .
H102 H 0.8613(57) 1.0270(53) -0.1871(37) 0.036 Uiso 1 calc R .
C172 C 0.5240(8) 0.6978(8) -0.0106(5) 0.028(2) Uani 1 d . .
H172 H 0.5677(41) 0.6617(34) -0.0422(29) 0.033 Uiso 1 calc R .
C82 C 1.1413(9) 1.2805(9) -0.0942(5) 0.037(2) Uani 1 d . .
H82 H 1.2140(71) 1.3450(63) -0.1017(9) 0.044 Uiso 1 calc R .
C222 C -0.1882(8) 0.3370(8) 0.1963(5) 0.034(2) Uani 1 d . .
H222 H -0.2532(67) 0.2793(59) 0.2064(12) 0.041 Uiso 1 calc R .
C182 C 0.1564(9) 0.6379(8) 0.1433(5) 0.034(2) Uani 1 d . .
H18A H 0.1190(21) 0.6814(25) 0.1079(19) 0.046 Uiso 1 calc R .
H18B H 0.2157(32) 0.7088(39) 0.1965(28) 0.046 Uiso 1 calc R .
C232 C -0.1847(9) 0.3446(8) 0.1195(5) 0.034(2) Uani 1 d . .
H232 H -0.2539(65) 0.2868(55) 0.0810(36) 0.041 Uiso 1 calc R .
C212 C -0.0826(9) 0.4262(8) 0.2553(5) 0.038(2) Uani 1 d . .
H212 H -0.0856(9) 0.4216(10) 0.2975(48) 0.045 Uiso 1 calc R .
C242 C -0.0742(8) 0.4417(8) 0.1019(5) 0.031(2) Uani 1 d . .
H242 H -0.0732(8) 0.4464(9) 0.0605(46) 0.038 Uiso 1 calc R .
Pd1 Pd 0.23475(6) 0.83691(6) 0.43742(4) 0.0262(2) Uani 1 d . .
N21 N 0.4212(7) 0.8792(6) 0.3886(4) 0.0297(17) Uani 1 d . .
O11 O -0.2645(5) 0.6261(5) 0.6126(3) 0.0292(13) Uani 1 d . .
N11 N 0.3602(6) 0.8061(6) 0.5192(4) 0.0267(16) Uani 1 d . .
C151 C -0.1578(8) 0.6670(8) 0.5689(5) 0.0271(19) Uani 1 d . .
C51 C 0.4869(8) 0.8246(7) 0.5031(5) 0.0253(18) Uani 1 d . .
C61 C 0.5197(8) 0.8590(7) 0.4269(5) 0.0256(18) Uani 1 d . .
C161 C -0.0901(8) 0.8012(8) 0.5790(5) 0.029(2) Uani 1 d . .
H161 H -0.1153(26) 0.8501(50) 0.6095(31) 0.035 Uiso 1 calc R .
C101 C 0.4447(9) 0.9073(8) 0.3191(5) 0.037(2) Uani 1 d . .
H101 H 0.3770(61) 0.9233(16) 0.2915(25) 0.044 Uiso 1 calc R .
C201 C -0.4176(10) 0.4654(8) 0.7313(5) 0.037(2) Uani 1 d . .
H201 H -0.3314(82) 0.4781(14) 0.7517(20) 0.044 Uiso 1 calc R .
C191 C -0.4445(8) 0.4673(7) 0.6536(5) 0.0246(19) Uani 1 d . .
C91 C 0.5597(10) 0.9145(8) 0.2855(6) 0.042(2) Uani 1 d . .
H91 H 0.5705(14) 0.9340(20) 0.2366(46) 0.050 Uiso 1 calc R .
C111 C 0.1137(8) 0.8727(7) 0.3552(4) 0.0275(19) Uani 1 d . .
H114 H 0.0703 0.9220 0.3837 0.041 Uiso 1 calc R .
H115 H 0.0431 0.7923 0.3217 0.041 Uiso 1 calc R .
H116 H 0.1728 0.9201 0.3230 0.041 Uiso 1 calc R .
C121 C 0.0645(8) 0.7757(7) 0.4855(4) 0.0227(18) Uani 1 d . .
C171 C 0.0189(8) 0.8515(8) 0.5377(5) 0.029(2) Uani 1 d . .
H171 H 0.0605(39) 0.9351(78) 0.5452(8) 0.034 Uiso 1 calc R .
C71 C 0.6379(8) 0.8666(8) 0.3963(5) 0.036(2) Uani 1 d . .
H71 H 0.6972(62) 0.8553(14) 0.4216(27) 0.043 Uiso 1 calc R .
C141 C -0.1182(8) 0.5897(8) 0.5149(5) 0.031(2) Uani 1 d . .
H141 H -0.1678(42) 0.4953(78) 0.5038(10) 0.037 Uiso 1 calc R .
C31 C 0.5437(9) 0.7732(8) 0.6194(5) 0.036(2) Uani 1 d . .
H31 H 0.5994(56) 0.7634(13) 0.6500(31) 0.043 Uiso 1 calc R .
C11 C 0.3241(9) 0.7718(7) 0.5864(5) 0.031(2) Uani 1 d . .
H11 H 0.2486(77) 0.7619(13) 0.5975(12) 0.038 Uiso 1 calc R .
C21 C 0.4136(9) 0.7535(8) 0.6365(5) 0.037(2) Uani 1 d . .
H21 H 0.3811(27) 0.7239(24) 0.6889(41) 0.045 Uiso 1 calc R .
C131 C -0.0085(8) 0.6442(8) 0.4758(5) 0.034(2) Uani 1 d . .
H131 H 0.0177(26) 0.5900(52) 0.4413(33) 0.040 Uiso 1 calc R .
C81 C 0.6591(9) 0.8928(8) 0.3239(5) 0.038(2) Uani 1 d . .
H81 H 0.7438(74) 0.8959(9) 0.3003(21) 0.046 Uiso 1 calc R .
C41 C 0.5822(9) 0.8089(8) 0.5520(5) 0.032(2) Uani 1 d . .
H41 H 0.6768(77) 0.8234(14) 0.5380(12) 0.039 Uiso 1 calc R .
C231 C -0.6788(11) 0.4294(9) 0.6708(6) 0.049(3) Uani 1 d . .
H231 H -0.7630(87) 0.4186(14) 0.6511(21) 0.059 Uiso 1 calc R .
C241 C -0.5767(8) 0.4471(8) 0.6242(5) 0.035(2) Uani 1 d . .
H241 H -0.5930(20) 0.4457(8) 0.5815(47) 0.042 Uiso 1 calc R .
C181 C -0.3330(8) 0.4912(7) 0.6029(5) 0.032(2) Uani 1 d . .
H18C H -0.2675(37) 0.4616(19) 0.6192(10) 0.043 Uiso 1 calc R .
H18D H -0.3734(23) 0.4457(27) 0.5479(31) 0.043 Uiso 1 calc R .
C211 C -0.5212(12) 0.4444(8) 0.7782(6) 0.053(3) Uani 1 d . .
H211 H -0.5068(22) 0.4417(9) 0.8205(54) 0.063 Uiso 1 calc R .
C221 C -0.6513(12) 0.4285(9) 0.7476(6) 0.051(3) Uani 1 d . .
H221 H -0.7196(71) 0.4171(15) 0.7791(33) 0.061 Uiso 1 calc R .

loop_
_atom_type_symbol
_atom_type_description
_atom_type_scat_dispersion_real
_atom_type_scat_dispersion_imag
_atom_type_scat_source
C C 0.0033 0.0016 'International Tables Vol C Tables 4.2.6.8 and 6.1.1.4'
H H 0.0000 0.0000 'International Tables Vol C Tables 4.2.6.8 and 6.1.1.4'
Pd Pd -0.9988 1.0072 'International Tables Vol C Tables 4.2.6.8 and 6.1.1.4'
N N 0.0061 0.0033 'International Tables Vol C Tables 4.2.6.8 and 6.1.1.4'
O O 0.0106 0.0060 'International Tables Vol C Tables 4.2.6.8 and 6.1.1.4'
Cl Cl 0.1484 0.1585 'International Tables Vol C Tables 4.2.6.8 and 6.1.1.4'

loop_
_geom_angle_atom_site_label_1
_geom_angle_atom_site_label_2
_geom_angle_atom_site_label_3
_geom_angle
C122 Pd2 C112_a 87.3(8)
C122 Pd2 N22 174.2(3)
C112_a Pd2 N22 98.1(8)
C122 Pd2 N12 97.7(3)
C112_a Pd2 N12 175.0(8)
N22 Pd2 N12 76.9(2)
C122 Pd2 Cl1_b 88.4(6)
N22 Pd2 Cl1_b 96.9(5)
N12 Pd2 Cl1_b 173.3(6)
C62 N22 C102 117.5(7)
C62 N22 Pd2 115.7(5)
C102 N22 Pd2 126.7(5)
C32 C42 C52 118.9(7)
N22 C62 C72 121.8(8)
N22 C62 C52 115.8(6)
C72 C62 C52 122.4(7)
C132 C142 C152 118.2(8)
C152 O12 C182 116.7(6)
C12 N12 C52 118.0(6)
C12 N12 Pd2 126.1(5)
C52 N12 Pd2 115.9(5)
C62 C72 C82 120.7(8)
C162 C152 O12 116.7(7)
C162 C152 C142 119.2(7)
O12 C152 C142 124.1(7)
C172 C122 C132 114.7(7)
C172 C122 Pd2 124.0(6)
C132 C122 Pd2 121.0(6)
C202 C192 C242 119.5(7)
C202 C192 C182 120.3(7)
C242 C192 C182 120.2(7)
C22 C32 C42 118.9(8)
N12 C12 C22 123.4(7)
C32 C22 C12 118.7(8)
C212 C202 C192 118.9(8)
C152 C162 C172 119.5(8)
C102 C92 C82 119.7(8)
N12 C52 C42 122.0(7)
N12 C52 C62 115.4(6)
C42 C52 C62 122.6(7)
C122 C132 C142 124.3(8)
N22 C102 C92 122.8(8)
C122 C172 C162 124.0(8)
C92 C82 C72 117.4(8)
C212 C222 C232 119.9(8)
O12 C182 C192 109.8(7)
C222 C232 C242 120.2(8)
C222 C212 C202 121.5(8)
C232 C242 C192 119.9(8)
C121 Pd1 N11 96.3(3)
C121 Pd1 N21 171.6(3)
N11 Pd1 N21 77.5(3)
C121 Pd1 C111 85.0(3)
N11 Pd1 C111 178.4(3)
N21 Pd1 C111 101.3(3)
C101 N21 C61 116.8(7)
C101 N21 Pd1 127.1(6)
C61 N21 Pd1 115.5(5)
C151 O11 C181 115.9(6)
C51 N11 C11 118.0(7)
C51 N11 Pd1 116.2(5)
C11 N11 Pd1 125.8(6)
C141 C151 O11 126.3(7)
C141 C151 C161 118.1(8)
O11 C151 C161 115.5(7)
N11 C51 C41 122.8(7)
N11 C51 C61 115.6(7)
C41 C51 C61 121.6(7)
N21 C61 C71 121.8(8)
N21 C61 C51 114.7(7)
C71 C61 C51 123.4(8)
C171 C161 C151 119.7(8)
N21 C101 C91 123.9(9)
C191 C201 C211 120.4(9)
C241 C191 C201 118.4(8)
C241 C191 C181 120.8(7)
C201 C191 C181 120.8(8)
C101 C91 C81 119.4(9)
C171 C121 C131 114.9(8)
C171 C121 Pd1 126.4(6)
C131 C121 Pd1 118.0(6)
C121 C171 C161 123.1(8)
C61 C71 C81 120.7(9)
C151 C141 C131 120.0(8)
C41 C31 C21 119.3(8)
N11 C11 C21 121.7(8)
C31 C21 C11 119.7(9)
C141 C131 C121 124.1(9)
C91 C81 C71 117.4(9)
C31 C41 C51 118.5(8)
C221 C231 C241 119.7(10)
C231 C241 C191 121.5(9)
O11 C181 C191 107.5(6)
C201 C211 C221 119.6(9)
C231 C221 C211 120.3(10)

loop_
_geom_bond_atom_site_label_1
_geom_bond_atom_site_label_2
_geom_bond_distance
Pd2 C122 1.9962(73)
Pd2 C112_a 2.0040(220)
Pd2 N22 2.1222(61)
Pd2 N12 2.1234(59)
Pd2 Cl1_b 2.3812(188)
N22 C62 1.3454(94)
N22 C102 1.3545(99)
C42 C32 1.3870(109)
C42 C52 1.3879(104)
C62 C72 1.3783(106)
C62 C52 1.4755(105)
C142 C132 1.3900(102)
C142 C152 1.4089(105)
O12 C152 1.3926(84)
O12 C182 1.4193(93)
N12 C12 1.3232(91)
N12 C52 1.3496(88)
C72 C82 1.3838(113)
C152 C162 1.3761(108)
C122 C172 1.3775(107)
C122 C132 1.3862(108)
C192 C202 1.3900(108)
C192 C242 1.3909(105)
C192 C182 1.5017(105)
C32 C22 1.3683(108)
C12 C22 1.3882(105)
C202 C212 1.3736(107)
C162 C172 1.3923(106)
C92 C102 1.3740(107)
C92 C82 1.3798(116)
C222 C212 1.3584(114)
C222 C232 1.3711(114)
C232 C242 1.3737(106)
Pd1 C121 1.9715(79)
Pd1 N11 2.1112(64)
Pd1 N21 2.1201(68)
Pd1 C111 2.1210(77)
N21 C101 1.3437(101)
N21 C61 1.3551(98)
O11 C151 1.3875(91)
O11 C181 1.4210(88)
N11 C51 1.3354(96)
N11 C11 1.3566(96)
C151 C141 1.3707(112)
C151 C161 1.4125(107)
C51 C41 1.3991(108)
C51 C61 1.5013(105)
C61 C71 1.3735(107)
C161 C171 1.3931(109)
C101 C91 1.3690(120)
C201 C191 1.3845(109)
C201 C211 1.3856(128)
C191 C241 1.3824(107)
C191 C181 1.4926(107)
C91 C81 1.3748(123)
C121 C171 1.3840(109)
C121 C131 1.3888(109)
C71 C81 1.3836(114)
C141 C131 1.3849(113)
C31 C41 1.3705(112)
C31 C21 1.3727(116)
C11 C21 1.3841(111)
C231 C221 1.3661(130)
C231 C241 1.3714(118)
C211 C221 1.3856(136)
